data_2206580
loop_
_publ_author_name
'Kars, Mohammed'
'Rebbah, Allaoua'
'Rebbah, Houria'

_publ_section_title
;
 Cu~3~NbS~4~
;
_journal_coeditor_code WM6081
_journal_issue 8
_journal_name_full 'Acta Crystallographica Section E'
_journal_page_first i180
_journal_page_last i181
_journal_paper_doi 10.1107/S1600536805022397
_journal_volume 61
_journal_year 2005
_chemical_formula_iupac 'Cu3 Nb S4'
_chemical_formula_structural 'Cu3 Nb S4'
_chemical_formula_sum 'Cu3 Nb S4'
_chemical_formula_weight 411.78
_chemical_name_systematic
;
Tricopper tetrathioniobate(V)
;
_space_group_IT_number 215
_symmetry_cell_setting cubic
_symmetry_space_group_name_Hall 'P -4 2 3'
_symmetry_space_group_name_H-M 'P -4 3 m'
_cell_angle_alpha 90.00
_cell_angle_beta 90.00
_cell_angle_gamma 90.00
_cell_formula_units_Z 1
_cell_length_a 5.5001(6)
_cell_length_b 5.5001(6)
_cell_length_c 5.5001(6)
_cell_measurement_reflns_used 25
_cell_measurement_temperature 294
_cell_measurement_theta_max 15
_cell_measurement_theta_min 9
_cell_volume 166.38(3)
_computing_cell_refinement 'CAD-4 Operations Manual'
_computing_data_collection 'CAD-4 Operations Manual (Enraf-Nonius, 1977)'
_computing_data_reduction 'BEGIN in SDP-Plus (Frenz, 1985)'
_computing_molecular_graphics 'ATOMS (Dowty, 1994)'
_computing_publication_material 'MICROVAX 3100 in SDP-Plus'
_computing_structure_refinement 'LSFM in SDP-Plus'
_computing_structure_solution SDP-Plus
_diffrn_ambient_temperature 294
_diffrn_measured_fraction_theta_full 1.0
_diffrn_measured_fraction_theta_max 1.0
_diffrn_measurement_device 'Enraf-Nonius CAD-4'
_diffrn_measurement_method \q/2\q
_diffrn_radiation_monochromator graphite
_diffrn_radiation_source 'X-ray tube'
_diffrn_radiation_type MoK\a
_diffrn_radiation_wavelength 0.71073
_diffrn_reflns_av_R_equivalents 0.043
_diffrn_reflns_limit_h_max 10
_diffrn_reflns_limit_h_min 0
_diffrn_reflns_limit_k_max 10
_diffrn_reflns_limit_k_min 0
_diffrn_reflns_limit_l_max 10
_diffrn_reflns_limit_l_min 0
_diffrn_reflns_number 828
_diffrn_reflns_theta_full 45
_diffrn_reflns_theta_max 45
_diffrn_reflns_theta_min 1.00
_diffrn_standards_decay_% 0
_diffrn_standards_interval_time 60
_diffrn_standards_number 3
_exptl_absorpt_coefficient_mu 12.196
_exptl_absorpt_correction_T_max 0.376
_exptl_absorpt_correction_T_min 0.245
_exptl_absorpt_correction_type empirical
_exptl_absorpt_process_details '(Walker & Stuart, 1983)'
_exptl_crystal_colour yellow
_exptl_crystal_density_diffrn 4.111
_exptl_crystal_density_meas ?
_exptl_crystal_description prism
_exptl_crystal_F_000 192
_exptl_crystal_size_max 0.12
_exptl_crystal_size_mid 0.10
_exptl_crystal_size_min 0.08
_refine_diff_density_max 1.206
_refine_diff_density_min -1.016
_refine_ls_extinction_coef 4.8353E-06
_refine_ls_extinction_method 'isotropic (Zachariasen, 1963)'
_refine_ls_goodness_of_fit_ref 1.172
_refine_ls_hydrogen_treatment none
_refine_ls_matrix_type full
_refine_ls_number_parameters 8
_refine_ls_number_reflns 177
_refine_ls_R_factor_gt 0.032
_refine_ls_shift/su_max 0.000
_refine_ls_structure_factor_coef F
_refine_ls_weighting_scheme sigma
_refine_ls_wR_factor_ref 0.038
_reflns_number_gt 156
_reflns_number_total 177
_reflns_threshold_expression I>3\s(I)
_cod_data_source_file wm6081.cif
_cod_data_source_block I
_cod_original_formula_sum 'Cu3 Nb1 S4'
_cod_database_code 2206580
_cod_database_fobs_code 2206580

loop_
_symmetry_equiv_pos_as_xyz
'x, y, z'
'z, x, y'
'y, z, x'
'x, z, y'
'y, x, z'
'z, y, x'
'x, -y, -z'
'z, -x, -y'
'y, -z, -x'
'x, -z, -y'
'y, -x, -z'
'z, -y, -x'
'-x, y, -z'
'-z, x, -y'
'-y, z, -x'
'-x, z, -y'
'-y, x, -z'
'-z, y, -x'
'-x, -y, z'
'-z, -x, y'
'-y, -z, x'
'-x, -z, y'
'-y, -x, z'
'-z, -y, x'

loop_
_atom_site_aniso_label
_atom_site_aniso_U_11
_atom_site_aniso_U_22
_atom_site_aniso_U_33
_atom_site_aniso_U_12
_atom_site_aniso_U_13
_atom_site_aniso_U_23
Cu 0.0087(3) 0.0212(2) 0.0212(2) 0.0000 0.0000 0.0000
Nb 0.00580(10) 0.00580(10) 0.00580(10) 0.0000 0.0000 0.0000
S 0.0111(2) 0.0111(2) 0.0111(2) -0.0014(2) -0.0014(2) -0.0014(2)

loop_
_atom_site_label
_atom_site_fract_x
_atom_site_fract_y
_atom_site_fract_z
_atom_site_U_iso_or_equiv
_atom_site_thermal_displace_type
_atom_site_occupancy
_atom_site_type_symbol
Cu 0.5000 0.0000 0.0000 0.0170(3) Uani 1 Cu
Nb 0.0000 0.0000 0.0000 0.0058(4) Uani 1 Nb
S 0.2426(2) 0.2426(2) 0.2426(2) 0.0111(5) Uani 1 S

loop_
_atom_type_symbol
_atom_type_description
_atom_type_scat_dispersion_real
_atom_type_scat_dispersion_imag
_atom_type_scat_source
Cu Cu 0.3201 1.2651 'International Tables Vol C Tables 4.2.6.8 and 6.1.1.4'
Nb Nb -2.0727 0.6215 'International Tables Vol C Tables 4.2.6.8 and 6.1.1.4'
S S 0.1246 0.1234 'International Tables Vol C Tables 4.2.6.8 and 6.1.1.4'

loop_
_geom_angle_atom_site_label_1
_geom_angle_atom_site_label_2
_geom_angle_atom_site_label_3
_geom_angle
Cu Nb Cu 180.000
Cu Nb Cu 90.000
Cu Nb S 54.74(2)
Cu Nb S 54.746(9)
S Nb S 109.47(4)
S Nb S 109.47(2)
Nb Cu Nb 180.000
Nb Cu S 53.13(2)
S Cu S 106.26(4)
S Cu S 111.10(2)
Nb S Cu 72.13(2)
Cu S Cu 111.0280(10)
Cu S Cu 111.03(4)

loop_
_geom_bond_atom_site_label_1
_geom_bond_atom_site_label_2
_geom_bond_distance
Nb Cu 2.7501(3)
Cu S 2.3589(6)
Nb S 2.3112(5)
